data_7006923
loop_
_publ_author_name
'Hannant, Mark H.'
'Wright, Joseph A.'
'Lancaster, Simon J.'
'Hughes, David L.'
'Horton, Peter N.'
'Bochmann, Manfred'

_publ_section_title
;
 The synthesis of new weakly coordinating diborate anions: anion
 stability as a function of linker structure and steric bulk.
;
_journal_issue 20
_journal_name_full 'Dalton transactions (Cambridge, England : 2003)'
_journal_page_first 2415
_journal_page_last 2426
_journal_paper_doi 10.1039/b515548g
_journal_year 2006
_chemical_formula_moiety 'C19 H15, C38 B2 F30 N3'
_chemical_formula_structural '[Ph3C][N{CN-B(C6F5)3}2]'
_chemical_formula_sum 'C57 H15 B2 F30 N3'
_chemical_formula_weight 1333.34
_chemical_name_common 'Compound 4b'
_chemical_name_systematic
;
?
;
_space_group_IT_number 14
_symmetry_cell_setting monoclinic
_symmetry_space_group_name_Hall '-P 2ybc'
_symmetry_space_group_name_H-M 'P 1 21/c 1'
_atom_sites_solution_hydrogens geom
_atom_sites_solution_primary direct
_atom_sites_solution_secondary difmap
_audit_creation_method SHELXL-97
_cell_angle_alpha 90.00
_cell_angle_beta 107.92(3)
_cell_angle_gamma 90.00
_cell_formula_units_Z 4
_cell_length_a 20.132(4)
_cell_length_b 9.1300(18)
_cell_length_c 28.525(6)
_cell_measurement_temperature 140(1)
_cell_volume 4988.7(19)
_computing_cell_refinement 'DENZO (Otwinowski and Minor, 1985)'
_computing_data_collection 'MSC R-Axis-II control software'
_computing_data_reduction 'DENZO, Scalepack (Otwinowski and Minor, 1985)'
_computing_molecular_graphics 'XP (SHELXTL, v.5, 1994)'
_computing_publication_material 'XL (SHELXTL, v.5, 1997)'
_computing_structure_refinement 'SHELXL-97 (Sheldrick, 1997)'
_computing_structure_solution 'SHELXS-97 (Sheldrick, 1990)'
_diffrn_ambient_temperature 140(1)
_diffrn_measured_fraction_theta_full 0.525
_diffrn_measured_fraction_theta_max 0.525
_diffrn_measurement_device_type 'Rigaku R-Axis-IIc'
_diffrn_measurement_method 'image-plate oscillation photos'
_diffrn_radiation_monochromator graphite
_diffrn_radiation_source 'rotating anode'
_diffrn_radiation_type MoK\a
_diffrn_radiation_wavelength 0.71073
_diffrn_reflns_av_R_equivalents 0.0712
_diffrn_reflns_av_sigmaI/netI 0.1334
_diffrn_reflns_limit_h_max 21
_diffrn_reflns_limit_h_min -22
_diffrn_reflns_limit_k_max 10
_diffrn_reflns_limit_k_min -10
_diffrn_reflns_limit_l_max 31
_diffrn_reflns_limit_l_min -34
_diffrn_reflns_number 7531
_diffrn_reflns_theta_full 25.35
_diffrn_reflns_theta_max 25.35
_diffrn_reflns_theta_min 1.50
_diffrn_standards_decay_% 0
_exptl_absorpt_coefficient_mu 0.183
_exptl_absorpt_correction_type none
_exptl_crystal_colour yellow
_exptl_crystal_density_diffrn 1.775
_exptl_crystal_density_meas ?
_exptl_crystal_density_method .
_exptl_crystal_description block
_exptl_crystal_F_000 2632
_exptl_crystal_size_max 0.45
_exptl_crystal_size_mid 0.35
_exptl_crystal_size_min 0.10
_refine_diff_density_max 0.248
_refine_diff_density_min -0.281
_refine_diff_density_rms 0.063
_refine_ls_extinction_method none
_refine_ls_goodness_of_fit_ref 0.943
_refine_ls_hydrogen_treatment constr
_refine_ls_matrix_type full
_refine_ls_number_parameters 829
_refine_ls_number_reflns 5117
_refine_ls_number_restraints 0
_refine_ls_restrained_S_all 0.943
_refine_ls_R_factor_all 0.1587
_refine_ls_R_factor_gt 0.0646
_refine_ls_shift/su_max 0.000
_refine_ls_shift/su_mean 0.000
_refine_ls_structure_factor_coef Fsqd
_refine_ls_weighting_details 'calc w=1/[\s^2^(Fo^2^)+(0.0924P)^2^+0.0000P] where P=(Fo^2^+2Fc^2^)/3'
_refine_ls_wR_factor_gt 0.1464
_refine_ls_wR_factor_ref 0.1883
_reflns_number_gt 2271
_reflns_number_total 5117
_reflns_threshold_expression I>2sigma(I)
_cod_data_source_file b515548g.txt
_cod_data_source_block markh8
_cod_original_cell_volume 4988.6(17)
_cod_original_sg_symbol_H-M P2(1)/c
_cod_database_code 7006923

loop_
_symmetry_equiv_pos_as_xyz
'x, y, z'
'-x, y+1/2, -z+1/2'
'-x, -y, -z'
'x, -y-1/2, z-1/2'

loop_
_atom_site_label
_atom_site_type_symbol
_atom_site_fract_x
_atom_site_fract_y
_atom_site_fract_z
_atom_site_U_iso_or_equiv
_atom_site_adp_type
_atom_site_occupancy
_atom_site_calc_flag
_atom_site_refinement_flags
_atom_site_disorder_assembly
_atom_site_disorder_group
N1 N 0.3247(5) 0.0069(9) 0.2283(3) 0.063(2) Uani 1 d . . .
N2 N 0.4016(4) -0.0817(7) 0.3053(3) 0.049(2) Uani 1 d . . .
N3 N 0.2086(5) 0.1109(7) 0.2133(2) 0.048(2) Uani 1 d . . .
C1 C 0.3626(6) -0.0370(10) 0.2706(4) 0.056(3) Uani 1 d . . .
C2 C 0.2645(6) 0.0633(10) 0.2233(3) 0.051(3) Uani 1 d . . .
B1 B 0.4444(6) -0.1437(10) 0.3547(3) 0.041(3) Uani 1 d . . .
B2 B 0.1368(6) 0.1831(11) 0.1961(3) 0.046(3) Uani 1 d . . .
C11 C 0.5242(5) -0.1236(8) 0.3583(3) 0.043(2) Uani 1 d . . .
C12 C 0.5524(5) -0.0209(8) 0.3336(3) 0.047(3) Uani 1 d . . .
C13 C 0.6205(5) -0.0129(9) 0.3367(3) 0.047(2) Uani 1 d . . .
C14 C 0.6669(5) -0.1053(9) 0.3668(3) 0.043(2) Uani 1 d . . .
C15 C 0.6424(5) -0.2043(9) 0.3925(3) 0.049(2) Uani 1 d . . .
C16 C 0.5742(6) -0.2101(9) 0.3885(3) 0.046(2) Uani 1 d . . .
F12 F 0.5094(3) 0.0803(5) 0.30523(17) 0.0622(15) Uani 1 d . . .
F13 F 0.6431(3) 0.0887(5) 0.31017(17) 0.0623(15) Uani 1 d . . .
F14 F 0.7335(3) -0.0944(5) 0.36907(17) 0.0633(15) Uani 1 d . . .
F15 F 0.6887(3) -0.2963(5) 0.42304(17) 0.0603(15) Uani 1 d . . .
F16 F 0.5546(3) -0.3091(5) 0.41727(17) 0.0561(14) Uani 1 d . . .
C21 C 0.4250(5) -0.3174(9) 0.3525(3) 0.046(2) Uani 1 d . . .
C22 C 0.4015(5) -0.3961(9) 0.3841(4) 0.056(3) Uani 1 d . . .
C23 C 0.3833(6) -0.5394(11) 0.3797(4) 0.069(3) Uani 1 d . . .
C24 C 0.3864(6) -0.6138(10) 0.3398(4) 0.064(3) Uani 1 d . . .
C25 C 0.4104(6) -0.5468(10) 0.3060(4) 0.061(3) Uani 1 d . . .
C26 C 0.4290(5) -0.4009(10) 0.3132(3) 0.053(3) Uani 1 d . . .
F22 F 0.3986(3) -0.3325(5) 0.42687(19) 0.0714(17) Uani 1 d . . .
F23 F 0.3599(3) -0.6066(5) 0.4137(2) 0.0820(19) Uani 1 d . . .
F24 F 0.3660(3) -0.7563(5) 0.3336(2) 0.091(2) Uani 1 d . . .
F25 F 0.4158(4) -0.6202(5) 0.2671(2) 0.103(3) Uani 1 d . . .
F26 F 0.4530(3) -0.3385(5) 0.27942(17) 0.0701(18) Uani 1 d . . .
C31 C 0.4185(5) -0.0532(9) 0.3940(3) 0.042(2) Uani 1 d . . .
C32 C 0.3514(6) -0.0544(9) 0.3935(3) 0.047(3) Uani 1 d . . .
C33 C 0.3241(6) 0.0248(10) 0.4242(4) 0.054(3) Uani 1 d . . .
C34 C 0.3667(6) 0.1089(10) 0.4597(4) 0.057(3) Uani 1 d . . .
C35 C 0.4327(6) 0.1191(10) 0.4620(3) 0.059(3) Uani 1 d . . .
C36 C 0.4594(6) 0.0388(9) 0.4309(3) 0.048(3) Uani 1 d . . .
F32 F 0.3041(3) -0.1324(5) 0.35981(17) 0.0584(15) Uani 1 d . . .
F33 F 0.2571(3) 0.0184(5) 0.42221(17) 0.0680(17) Uani 1 d . . .
F34 F 0.3411(3) 0.1862(5) 0.49077(18) 0.0661(16) Uani 1 d . . .
F35 F 0.4780(3) 0.2051(5) 0.49519(17) 0.0658(16) Uani 1 d . . .
F36 F 0.5272(3) 0.0526(5) 0.43541(16) 0.0619(15) Uani 1 d . . .
C41 C 0.0987(5) 0.1719(9) 0.2377(3) 0.043(2) Uani 1 d . . .
C42 C 0.0340(6) 0.2371(10) 0.2299(3) 0.053(3) Uani 1 d . . .
C43 C -0.0050(6) 0.2373(9) 0.2611(3) 0.048(3) Uani 1 d . . .
C44 C 0.0211(6) 0.1656(10) 0.3050(4) 0.057(3) Uani 1 d . . .
C45 C 0.0832(6) 0.1001(10) 0.3154(3) 0.053(3) Uani 1 d . . .
C46 C 0.1220(6) 0.1051(10) 0.2836(3) 0.055(3) Uani 1 d . . .
F42 F 0.0056(3) 0.3064(5) 0.18703(17) 0.0582(15) Uani 1 d . . .
F43 F -0.0683(3) 0.2954(5) 0.25013(18) 0.0659(16) Uani 1 d . . .
F44 F -0.0158(3) 0.1620(5) 0.33669(19) 0.0636(15) Uani 1 d . . .
F45 F 0.1101(3) 0.0342(5) 0.35888(18) 0.0692(17) Uani 1 d . . .
F46 F 0.1827(3) 0.0342(5) 0.29561(17) 0.0654(16) Uani 1 d . . .
C51 C 0.0991(5) 0.0901(8) 0.1465(3) 0.046(3) Uani 1 d . . .
C52 C 0.0388(5) 0.0077(9) 0.1366(3) 0.046(2) Uani 1 d . . .
C53 C 0.0099(6) -0.0669(10) 0.0938(4) 0.056(3) Uani 1 d . . .
C54 C 0.0440(6) -0.0703(9) 0.0600(3) 0.052(3) Uani 1 d . . .
C55 C 0.1040(6) 0.0074(11) 0.0669(3) 0.053(3) Uani 1 d . . .
C56 C 0.1294(5) 0.0790(10) 0.1093(3) 0.050(3) Uani 1 d . . .
F52 F 0.0021(3) 0.0010(5) 0.16919(17) 0.0556(15) Uani 1 d . . .
F53 F -0.0490(3) -0.1408(5) 0.08677(17) 0.0648(16) Uani 1 d . . .
F54 F 0.0181(3) -0.1454(5) 0.01798(17) 0.0628(16) Uani 1 d . . .
F55 F 0.1372(3) 0.0062(5) 0.03211(17) 0.0582(15) Uani 1 d . . .
F56 F 0.1900(3) 0.1535(5) 0.11395(16) 0.0572(14) Uani 1 d . . .
C61 C 0.1512(5) 0.3530(9) 0.1863(3) 0.048(3) Uani 1 d . . .
C62 C 0.1960(5) 0.4341(9) 0.2215(3) 0.050(3) Uani 1 d . . .
C63 C 0.2117(5) 0.5799(10) 0.2171(4) 0.058(3) Uani 1 d . . .
C64 C 0.1819(6) 0.6488(9) 0.1747(4) 0.064(3) Uani 1 d . . .
C65 C 0.1383(5) 0.5741(10) 0.1374(3) 0.049(3) Uani 1 d . . .
C66 C 0.1222(5) 0.4306(10) 0.1445(3) 0.052(3) Uani 1 d . . .
F62 F 0.2271(3) 0.3710(5) 0.26528(18) 0.0647(16) Uani 1 d . . .
F63 F 0.2570(3) 0.6502(5) 0.25420(18) 0.0678(17) Uani 1 d . . .
F64 F 0.1987(3) 0.7894(5) 0.16821(18) 0.0718(17) Uani 1 d . . .
F65 F 0.1088(3) 0.6425(5) 0.09539(18) 0.0668(17) Uani 1 d . . .
F66 F 0.0760(3) 0.3685(5) 0.10584(17) 0.0575(15) Uani 1 d . . .
C4 C 0.2234(5) 0.7813(9) -0.0112(3) 0.049(3) Uani 1 d . . .
C71 C 0.2074(5) 0.8674(9) -0.0547(4) 0.056(3) Uani 1 d . . .
C72 C 0.2210(5) 1.0225(9) -0.0504(3) 0.061(3) Uani 1 d . . .
H72 H 0.2406 1.0648 -0.0195 0.074 Uiso 1 calc R . .
C73 C 0.2052(6) 1.1059(10) -0.0914(4) 0.077(4) Uani 1 d . . .
H73 H 0.2131 1.2064 -0.0887 0.092 Uiso 1 calc R . .
C74 C 0.1781(6) 1.0449(11) -0.1363(4) 0.077(4) Uani 1 d . . .
H74 H 0.1673 1.1040 -0.1642 0.093 Uiso 1 calc R . .
C75 C 0.1662(6) 0.8965(11) -0.1414(3) 0.070(3) Uani 1 d . . .
H75 H 0.1498 0.8550 -0.1726 0.084 Uiso 1 calc R . .
C76 C 0.1787(5) 0.8097(10) -0.1003(3) 0.063(3) Uani 1 d . . .
H76 H 0.1673 0.7107 -0.1037 0.076 Uiso 1 calc R . .
C81 C 0.2803(6) 0.8157(9) 0.0284(3) 0.055(3) Uani 1 d . . .
C82 C 0.3429(6) 0.8620(8) 0.0218(4) 0.057(3) Uani 1 d . . .
H82 H 0.3445 0.8778 -0.0101 0.068 Uiso 1 calc R . .
C83 C 0.4007(6) 0.8846(10) 0.0597(4) 0.068(3) Uani 1 d . . .
H83 H 0.4432 0.9065 0.0549 0.082 Uiso 1 calc R . .
C84 C 0.3944(7) 0.8737(10) 0.1069(5) 0.084(4) Uani 1 d . . .
H84 H 0.4331 0.8937 0.1339 0.101 Uiso 1 calc R . .
C85 C 0.3334(7) 0.8348(9) 0.1147(3) 0.065(3) Uani 1 d . . .
H85 H 0.3304 0.8302 0.1466 0.079 Uiso 1 calc R . .
C86 C 0.2770(5) 0.8028(9) 0.0754(4) 0.055(3) Uani 1 d . . .
H86 H 0.2358 0.7719 0.0806 0.066 Uiso 1 calc R . .
C91 C 0.1818(6) 0.6555(9) -0.0092(3) 0.055(3) Uani 1 d . . .
C92 C 0.2115(5) 0.5334(9) 0.0182(3) 0.053(3) Uani 1 d . . .
H92 H 0.2588 0.5343 0.0359 0.063 Uiso 1 calc R . .
C93 C 0.1718(6) 0.4090(9) 0.0198(3) 0.061(3) Uani 1 d . . .
H93 H 0.1923 0.3278 0.0383 0.073 Uiso 1 calc R . .
C94 C 0.1034(6) 0.4087(9) -0.0059(3) 0.058(3) Uani 1 d . . .
H94 H 0.0770 0.3253 -0.0057 0.070 Uiso 1 calc R . .
C95 C 0.0718(6) 0.5295(10) -0.0324(3) 0.062(3) Uani 1 d . . .
H95 H 0.0240 0.5294 -0.0487 0.075 Uiso 1 calc R . .
C96 C 0.1116(6) 0.6502(9) -0.0348(3) 0.062(3) Uani 1 d . . .
H96 H 0.0906 0.7299 -0.0539 0.074 Uiso 1 calc R . .

loop_
_atom_site_aniso_label
_atom_site_aniso_U_11
_atom_site_aniso_U_22
_atom_site_aniso_U_33
_atom_site_aniso_U_23
_atom_site_aniso_U_13
_atom_site_aniso_U_12
N1 0.050(7) 0.090(6) 0.054(6) 0.013(5) 0.022(5) 0.023(5)
N2 0.064(7) 0.050(4) 0.030(5) 0.003(4) 0.008(4) -0.006(4)
N3 0.074(7) 0.041(4) 0.029(5) 0.004(3) 0.018(4) 0.001(4)
C1 0.065(9) 0.060(6) 0.052(8) -0.010(6) 0.031(6) -0.008(5)
C2 0.074(10) 0.053(6) 0.025(6) 0.006(4) 0.015(6) -0.009(6)
B1 0.051(9) 0.052(6) 0.022(6) 0.003(5) 0.012(5) 0.012(5)
B2 0.050(9) 0.050(6) 0.033(7) 0.004(5) 0.005(5) 0.005(5)
C11 0.048(7) 0.040(5) 0.041(6) -0.009(4) 0.015(5) 0.010(4)
C12 0.058(9) 0.040(5) 0.042(7) 0.005(5) 0.015(5) 0.000(5)
C13 0.035(8) 0.044(5) 0.070(7) 0.007(5) 0.027(5) 0.004(4)
C14 0.045(8) 0.047(5) 0.039(6) -0.002(5) 0.017(5) 0.004(5)
C15 0.049(8) 0.050(6) 0.051(7) 0.004(5) 0.018(5) 0.009(5)
C16 0.063(9) 0.034(5) 0.045(6) -0.016(4) 0.023(5) 0.000(5)
F12 0.064(5) 0.060(3) 0.062(4) 0.021(3) 0.017(3) 0.002(3)
F13 0.069(5) 0.068(3) 0.050(4) 0.008(3) 0.019(3) -0.009(3)
F14 0.051(5) 0.071(3) 0.070(4) 0.003(3) 0.021(3) -0.002(3)
F15 0.059(4) 0.062(3) 0.057(4) 0.015(3) 0.013(3) 0.006(3)
F16 0.058(4) 0.057(3) 0.055(3) 0.016(3) 0.019(3) 0.001(2)
C21 0.043(7) 0.048(5) 0.045(6) -0.004(5) 0.010(4) -0.008(4)
C22 0.066(9) 0.039(6) 0.064(8) -0.007(5) 0.020(5) -0.002(5)
C23 0.074(10) 0.066(7) 0.067(8) 0.012(6) 0.023(6) -0.006(6)
C24 0.083(10) 0.047(6) 0.050(8) -0.001(6) 0.005(6) 0.003(5)
C25 0.086(10) 0.046(6) 0.045(7) -0.004(5) 0.013(6) 0.008(5)
C26 0.057(8) 0.059(6) 0.045(7) 0.004(5) 0.020(5) -0.005(5)
F22 0.104(6) 0.055(3) 0.065(4) 0.003(3) 0.042(3) 0.000(3)
F23 0.096(6) 0.060(3) 0.105(5) 0.016(3) 0.054(4) 0.001(3)
F24 0.125(6) 0.044(3) 0.087(5) 0.006(3) 0.007(4) -0.002(3)
F25 0.189(8) 0.050(3) 0.060(4) -0.013(3) 0.020(4) 0.009(4)
F26 0.104(6) 0.066(3) 0.046(4) -0.004(3) 0.031(3) 0.004(3)
C31 0.046(8) 0.048(5) 0.036(6) 0.007(4) 0.019(5) 0.008(4)
C32 0.058(9) 0.047(6) 0.037(6) 0.008(5) 0.016(5) 0.002(5)
C33 0.062(9) 0.056(6) 0.050(8) 0.011(5) 0.025(6) 0.003(6)
C34 0.067(10) 0.069(7) 0.045(7) 0.008(5) 0.029(6) 0.009(6)
C35 0.075(10) 0.056(6) 0.041(7) -0.001(5) 0.012(6) 0.005(6)
C36 0.050(8) 0.054(6) 0.046(7) 0.008(5) 0.023(5) 0.008(5)
F32 0.051(4) 0.063(3) 0.059(4) -0.007(3) 0.013(3) -0.005(3)
F33 0.080(6) 0.060(3) 0.072(4) -0.007(3) 0.035(3) 0.002(3)
F34 0.072(5) 0.071(3) 0.062(4) -0.011(3) 0.031(3) 0.005(3)
F35 0.075(5) 0.070(3) 0.051(4) -0.017(3) 0.017(3) -0.002(3)
F36 0.070(5) 0.065(3) 0.049(4) -0.009(3) 0.014(3) -0.007(3)
C41 0.049(8) 0.048(5) 0.034(6) -0.009(4) 0.015(4) -0.004(4)
C42 0.048(8) 0.070(7) 0.044(7) 0.009(5) 0.017(5) 0.003(5)
C43 0.063(9) 0.050(6) 0.033(6) -0.006(5) 0.016(5) 0.001(5)
C44 0.046(9) 0.071(7) 0.064(8) -0.014(6) 0.031(6) -0.011(5)
C45 0.048(9) 0.072(7) 0.040(7) 0.009(5) 0.014(5) -0.011(5)
C46 0.061(9) 0.049(6) 0.048(7) -0.002(5) 0.006(6) -0.005(5)
F42 0.057(4) 0.069(3) 0.050(4) 0.006(3) 0.018(3) 0.005(3)
F43 0.055(5) 0.074(3) 0.073(4) 0.005(3) 0.026(3) 0.005(3)
F44 0.066(5) 0.064(3) 0.073(4) -0.006(3) 0.040(3) -0.007(3)
F45 0.076(5) 0.088(4) 0.043(4) 0.014(3) 0.019(3) -0.002(3)
F46 0.065(5) 0.076(4) 0.059(4) 0.021(3) 0.024(3) 0.008(3)
C51 0.072(9) 0.034(5) 0.031(6) -0.002(4) 0.013(5) 0.005(5)
C52 0.058(8) 0.051(6) 0.026(6) -0.001(4) 0.011(5) -0.003(5)
C53 0.040(8) 0.068(7) 0.062(8) 0.006(6) 0.017(6) 0.003(5)
C54 0.075(10) 0.036(5) 0.036(7) -0.004(5) 0.002(6) -0.003(5)
C55 0.061(9) 0.077(7) 0.030(7) 0.017(5) 0.026(5) 0.012(6)
C56 0.049(8) 0.065(6) 0.038(7) 0.008(5) 0.014(5) 0.006(5)
F52 0.059(5) 0.061(3) 0.052(4) -0.003(2) 0.024(3) -0.010(3)
F53 0.061(5) 0.074(3) 0.060(4) -0.006(3) 0.020(3) -0.008(3)
F54 0.068(5) 0.069(3) 0.046(3) 0.000(3) 0.010(3) -0.003(3)
F55 0.068(5) 0.066(3) 0.045(3) -0.003(3) 0.024(3) -0.002(3)
F56 0.061(5) 0.062(3) 0.052(4) 0.001(3) 0.022(3) -0.006(3)
C61 0.057(8) 0.047(5) 0.040(6) 0.001(5) 0.012(5) 0.002(4)
C62 0.059(8) 0.052(6) 0.042(7) 0.003(5) 0.020(5) 0.007(5)
C63 0.059(8) 0.056(6) 0.059(8) -0.016(6) 0.017(6) 0.000(5)
C64 0.105(11) 0.033(5) 0.056(7) -0.014(5) 0.027(6) 0.000(5)
C65 0.069(8) 0.056(6) 0.025(6) 0.001(5) 0.019(5) 0.008(5)
C66 0.080(9) 0.058(6) 0.021(6) -0.003(5) 0.019(5) 0.000(5)
F62 0.087(5) 0.058(3) 0.044(3) -0.006(3) 0.013(3) -0.006(3)
F63 0.079(5) 0.060(3) 0.063(4) -0.008(3) 0.021(3) -0.011(3)
F64 0.094(5) 0.044(3) 0.084(4) -0.003(3) 0.036(3) -0.005(3)
F65 0.085(5) 0.060(3) 0.054(4) 0.018(3) 0.019(3) 0.003(3)
F66 0.059(4) 0.054(3) 0.051(3) 0.005(3) 0.004(3) 0.008(2)
C4 0.052(8) 0.054(6) 0.048(7) -0.013(5) 0.026(5) 0.005(5)
C71 0.069(9) 0.057(6) 0.047(7) -0.001(5) 0.024(5) -0.002(5)
C72 0.095(10) 0.045(5) 0.046(7) 0.009(5) 0.024(5) -0.012(5)
C73 0.123(12) 0.043(6) 0.070(9) 0.011(6) 0.038(7) 0.001(6)
C74 0.107(11) 0.062(7) 0.067(9) 0.029(6) 0.034(7) 0.007(6)
C75 0.094(10) 0.074(7) 0.038(7) 0.010(6) 0.015(5) 0.003(6)
C76 0.082(10) 0.064(6) 0.044(7) 0.000(6) 0.020(5) 0.008(5)
C81 0.072(9) 0.064(6) 0.028(6) -0.006(5) 0.014(6) -0.011(5)
C82 0.053(9) 0.048(5) 0.070(8) 0.006(5) 0.021(6) 0.006(5)
C83 0.047(9) 0.073(7) 0.088(9) 0.005(6) 0.024(7) -0.002(5)
C84 0.112(14) 0.055(7) 0.079(10) -0.006(6) 0.021(8) -0.011(7)
C85 0.120(12) 0.046(6) 0.034(7) 0.002(5) 0.029(7) 0.001(6)
C86 0.058(8) 0.051(6) 0.054(7) -0.001(5) 0.013(6) -0.006(5)
C91 0.058(8) 0.049(6) 0.054(7) 0.007(5) 0.012(5) -0.001(5)
C92 0.065(8) 0.052(6) 0.042(6) 0.000(5) 0.017(5) -0.005(5)
C93 0.079(10) 0.050(6) 0.053(7) 0.003(5) 0.022(6) -0.008(5)
C94 0.064(9) 0.062(6) 0.047(7) 0.000(5) 0.015(5) -0.012(5)
C95 0.078(9) 0.062(6) 0.043(7) 0.011(5) 0.011(5) -0.001(6)
C96 0.074(10) 0.049(6) 0.066(8) 0.006(5) 0.026(6) -0.004(5)

loop_
_atom_type_symbol
_atom_type_description
_atom_type_scat_dispersion_real
_atom_type_scat_dispersion_imag
_atom_type_scat_source
C C 0.0033 0.0016 'International Tables Vol C Tables 4.2.6.8 and 6.1.1.4'
H H 0.0000 0.0000 'International Tables Vol C Tables 4.2.6.8 and 6.1.1.4'
B B 0.0013 0.0007 'International Tables Vol C Tables 4.2.6.8 and 6.1.1.4'
N N 0.0061 0.0033 'International Tables Vol C Tables 4.2.6.8 and 6.1.1.4'
F F 0.0171 0.0103 'International Tables Vol C Tables 4.2.6.8 and 6.1.1.4'

loop_
_geom_angle_atom_site_label_1
_geom_angle_atom_site_label_2
_geom_angle_atom_site_label_3
_geom_angle
_geom_angle_site_symmetry_1
_geom_angle_site_symmetry_3
_geom_angle_publ_flag
C1 N1 C2 119.9(9) . . ?
C1 N2 B1 171.2(11) . . ?
C2 N3 B2 174.1(9) . . ?
N2 C1 N1 171.7(12) . . ?
N3 C2 N1 172.4(10) . . ?
N2 B1 C11 106.8(7) . . ?
N2 B1 C31 104.0(7) . . ?
C11 B1 C31 115.8(7) . . ?
N2 B1 C21 105.5(7) . . ?
C11 B1 C21 109.9(7) . . ?
C31 B1 C21 113.9(8) . . ?
N3 B2 C41 110.8(7) . . ?
N3 B2 C61 105.5(8) . . ?
C41 B2 C61 110.1(8) . . ?
N3 B2 C51 101.3(7) . . ?
C41 B2 C51 114.2(9) . . ?
C61 B2 C51 114.2(7) . . ?
C16 C11 C12 111.9(9) . . ?
C16 C11 B1 120.7(9) . . ?
C12 C11 B1 127.4(8) . . ?
C13 C12 F12 116.9(8) . . ?
C13 C12 C11 124.6(8) . . ?
F12 C12 C11 118.5(9) . . ?
C12 C13 C14 119.9(9) . . ?
C12 C13 F13 120.6(8) . . ?
C14 C13 F13 119.6(9) . . ?
F14 C14 C15 123.9(8) . . ?
F14 C14 C13 118.4(8) . . ?
C15 C14 C13 117.7(10) . . ?
C16 C15 C14 121.1(9) . . ?
C16 C15 F15 120.8(9) . . ?
C14 C15 F15 118.0(10) . . ?
C15 C16 F16 117.1(8) . . ?
C15 C16 C11 124.6(9) . . ?
F16 C16 C11 118.2(10) . . ?
C22 C21 C26 111.7(8) . . ?
C22 C21 B1 128.4(8) . . ?
C26 C21 B1 119.9(8) . . ?
C21 C22 C23 126.5(10) . . ?
C21 C22 F22 119.4(7) . . ?
C23 C22 F22 114.0(9) . . ?
C24 C23 F23 119.8(9) . . ?
C24 C23 C22 119.0(10) . . ?
F23 C23 C22 121.2(10) . . ?
C23 C24 C25 119.7(9) . . ?
C23 C24 F24 120.2(10) . . ?
C25 C24 F24 120.1(9) . . ?
F25 C25 C24 120.4(8) . . ?
F25 C25 C26 121.5(9) . . ?
C24 C25 C26 118.1(9) . . ?
F26 C26 C21 118.5(8) . . ?
F26 C26 C25 116.5(9) . . ?
C21 C26 C25 125.0(9) . . ?
C32 C31 C36 111.6(9) . . ?
C32 C31 B1 122.0(8) . . ?
C36 C31 B1 126.4(10) . . ?
F32 C32 C31 120.2(9) . . ?
F32 C32 C33 113.8(10) . . ?
C31 C32 C33 125.9(10) . . ?
F33 C33 C34 117.2(10) . . ?
F33 C33 C32 123.3(10) . . ?
C34 C33 C32 119.4(12) . . ?
C35 C34 C33 118.5(10) . . ?
C35 C34 F34 120.9(10) . . ?
C33 C34 F34 120.5(11) . . ?
C34 C35 F35 122.1(10) . . ?
C34 C35 C36 121.2(10) . . ?
F35 C35 C36 116.6(11) . . ?
F36 C36 C35 118.5(9) . . ?
F36 C36 C31 118.4(9) . . ?
C35 C36 C31 123.1(11) . . ?
C42 C41 C46 111.5(8) . . ?
C42 C41 B2 119.6(8) . . ?
C46 C41 B2 128.9(9) . . ?
F42 C42 C43 115.4(9) . . ?
F42 C42 C41 117.8(8) . . ?
C43 C42 C41 126.9(9) . . ?
F43 C43 C42 123.7(9) . . ?
F43 C43 C44 118.5(9) . . ?
C42 C43 C44 117.7(10) . . ?
C45 C44 F44 121.1(10) . . ?
C45 C44 C43 119.2(9) . . ?
F44 C44 C43 119.7(10) . . ?
F45 C45 C44 119.5(9) . . ?
F45 C45 C46 118.7(10) . . ?
C44 C45 C46 121.7(10) . . ?
F46 C46 C45 118.7(9) . . ?
F46 C46 C41 118.1(9) . . ?
C45 C46 C41 123.0(10) . . ?
C56 C51 C52 111.8(8) . . ?
C56 C51 B2 120.6(10) . . ?
C52 C51 B2 127.5(9) . . ?
F52 C52 C53 114.8(9) . . ?
F52 C52 C51 120.9(8) . . ?
C53 C52 C51 124.2(9) . . ?
F53 C53 C54 120.8(10) . . ?
F53 C53 C52 120.3(9) . . ?
C54 C53 C52 118.8(11) . . ?
F54 C54 C53 120.5(11) . . ?
F54 C54 C55 118.6(10) . . ?
C53 C54 C55 120.7(9) . . ?
C56 C55 F55 122.0(10) . . ?
C56 C55 C54 117.5(9) . . ?
F55 C55 C54 120.4(10) . . ?
C55 C56 F56 114.4(9) . . ?
C55 C56 C51 126.6(10) . . ?
F56 C56 C51 118.9(9) . . ?
C62 C61 C66 112.1(8) . . ?
C62 C61 B2 120.8(8) . . ?
C66 C61 B2 127.0(8) . . ?
F62 C62 C61 118.1(8) . . ?
F62 C62 C63 116.3(8) . . ?
C61 C62 C63 125.6(9) . . ?
F63 C63 C64 120.1(8) . . ?
F63 C63 C62 120.8(9) . . ?
C64 C63 C62 119.1(9) . . ?
C63 C64 C65 118.9(8) . . ?
C63 C64 F64 120.6(9) . . ?
C65 C64 F64 120.3(9) . . ?
F65 C65 C64 118.8(8) . . ?
F65 C65 C66 121.5(8) . . ?
C64 C65 C66 119.6(9) . . ?
F66 C66 C61 120.6(8) . . ?
F66 C66 C65 114.8(8) . . ?
C61 C66 C65 124.7(9) . . ?
C81 C4 C71 120.0(9) . . ?
C81 C4 C91 120.0(9) . . ?
C71 C4 C91 120.0(8) . . ?
C76 C71 C4 122.6(8) . . ?
C76 C71 C72 118.6(8) . . ?
C4 C71 C72 118.8(8) . . ?
C73 C72 C71 119.4(9) . . ?
C73 C72 H72 120.3 . . ?
C71 C72 H72 120.3 . . ?
C74 C73 C72 120.6(9) . . ?
C74 C73 H73 119.7 . . ?
C72 C73 H73 119.7 . . ?
C73 C74 C75 120.9(9) . . ?
C73 C74 H74 119.5 . . ?
C75 C74 H74 119.5 . . ?
C76 C75 C74 119.8(9) . . ?
C76 C75 H75 120.1 . . ?
C74 C75 H75 120.1 . . ?
C71 C76 C75 120.4(9) . . ?
C71 C76 H76 119.8 . . ?
C75 C76 H76 119.8 . . ?
C86 C81 C4 120.5(11) . . ?
C86 C81 C82 118.4(9) . . ?
C4 C81 C82 121.0(10) . . ?
C83 C82 C81 122.2(11) . . ?
C83 C82 H82 118.9 . . ?
C81 C82 H82 118.9 . . ?
C82 C83 C84 117.1(13) . . ?
C82 C83 H83 121.5 . . ?
C84 C83 H83 121.5 . . ?
C85 C84 C83 122.2(11) . . ?
C85 C84 H84 118.9 . . ?
C83 C84 H84 118.9 . . ?
C86 C85 C84 119.1(11) . . ?
C86 C85 H85 120.4 . . ?
C84 C85 H85 120.4 . . ?
C85 C86 C81 120.7(11) . . ?
C85 C86 H86 119.7 . . ?
C81 C86 H86 119.7 . . ?
C96 C91 C92 117.7(8) . . ?
C96 C91 C4 121.7(8) . . ?
C92 C91 C4 120.7(9) . . ?
C91 C92 C93 121.3(9) . . ?
C91 C92 H92 119.3 . . ?
C93 C92 H92 119.3 . . ?
C94 C93 C92 118.9(9) . . ?
C94 C93 H93 120.6 . . ?
C92 C93 H93 120.6 . . ?
C93 C94 C95 121.3(9) . . ?
C93 C94 H94 119.3 . . ?
C95 C94 H94 119.3 . . ?
C96 C95 C94 119.4(10) . . ?
C96 C95 H95 120.3 . . ?
C94 C95 H95 120.3 . . ?
C95 C96 C91 121.4(9) . . ?
C95 C96 H96 119.3 . . ?
C91 C96 H96 119.3 . . ?

loop_
_geom_bond_atom_site_label_1
_geom_bond_atom_site_label_2
_geom_bond_distance
_geom_bond_site_symmetry_2
_geom_bond_publ_flag
N1 C1 1.279(11) . ?
N1 C2 1.285(13) . ?
N2 C1 1.133(11) . ?
N2 B1 1.517(11) . ?
N3 C2 1.157(12) . ?
N3 B2 1.526(13) . ?
B1 C11 1.590(14) . ?
B1 C31 1.602(12) . ?
B1 C21 1.629(12) . ?
B2 C41 1.601(14) . ?
B2 C61 1.618(12) . ?
B2 C51 1.625(12) . ?
C11 C16 1.360(11) . ?
C11 C12 1.394(11) . ?
C12 C13 1.348(12) . ?
C12 F12 1.351(9) . ?
C13 C14 1.353(11) . ?
C13 F13 1.361(9) . ?
C14 F14 1.324(10) . ?
C14 C15 1.350(12) . ?
C15 C16 1.343(12) . ?
C15 F15 1.355(9) . ?
C16 F16 1.358(9) . ?
C21 C22 1.349(12) . ?
C21 C26 1.376(11) . ?
C22 C23 1.354(12) . ?
C22 F22 1.369(9) . ?
C23 C24 1.344(12) . ?
C23 F23 1.347(11) . ?
C24 C25 1.351(13) . ?
C24 F24 1.359(9) . ?
C25 F25 1.329(10) . ?
C25 C26 1.381(12) . ?
C26 F26 1.333(9) . ?
C31 C32 1.346(13) . ?
C31 C36 1.400(11) . ?
C32 F32 1.333(9) . ?
C32 C33 1.373(12) . ?
C33 F33 1.335(11) . ?
C33 C34 1.348(13) . ?
C34 C35 1.314(14) . ?
C34 F34 1.353(10) . ?
C35 F35 1.347(10) . ?
C35 C36 1.380(12) . ?
C36 F36 1.338(11) . ?
C41 C42 1.386(13) . ?
C41 C46 1.390(11) . ?
C42 F42 1.338(9) . ?
C42 C43 1.356(13) . ?
C43 F43 1.325(11) . ?
C43 C44 1.367(12) . ?
C44 C45 1.335(14) . ?
C44 F44 1.336(11) . ?
C45 F45 1.335(9) . ?
C45 C46 1.365(13) . ?
C46 F46 1.332(11) . ?
C51 C56 1.381(13) . ?
C51 C52 1.381(13) . ?
C52 F52 1.357(10) . ?
C52 C53 1.362(12) . ?
C53 F53 1.325(11) . ?
C53 C54 1.343(13) . ?
C54 F54 1.340(9) . ?
C54 C55 1.361(14) . ?
C55 C56 1.333(11) . ?
C55 F55 1.356(10) . ?
C56 F56 1.368(10) . ?
C61 C62 1.346(11) . ?
C61 C66 1.355(10) . ?
C62 F62 1.343(9) . ?
C62 C63 1.383(11) . ?
C63 F63 1.331(10) . ?
C63 C64 1.332(12) . ?
C64 C65 1.339(12) . ?
C64 F64 1.354(9) . ?
C65 F65 1.319(8) . ?
C65 C66 1.380(11) . ?
C66 F66 1.330(9) . ?
C4 C81 1.374(12) . ?
C4 C71 1.420(11) . ?
C4 C91 1.433(12) . ?
C71 C76 1.355(11) . ?
C71 C72 1.441(11) . ?
C72 C73 1.350(10) . ?
C72 H72 0.9300 . ?
C73 C74 1.348(11) . ?
C73 H73 0.9300 . ?
C74 C75 1.377(12) . ?
C74 H74 0.9300 . ?
C75 C76 1.373(11) . ?
C75 H75 0.9300 . ?
C76 H76 0.9300 . ?
C81 C86 1.368(11) . ?
C81 C82 1.397(14) . ?
C82 C83 1.339(13) . ?
C82 H82 0.9300 . ?
C83 C84 1.392(13) . ?
C83 H83 0.9300 . ?
C84 C85 1.361(16) . ?
C84 H84 0.9300 . ?
C85 C86 1.359(12) . ?
C85 H85 0.9300 . ?
C86 H86 0.9300 . ?
C91 C96 1.377(13) . ?
C91 C92 1.388(10) . ?
C92 C93 1.397(11) . ?
C92 H92 0.9300 . ?
C93 C94 1.346(13) . ?
C93 H93 0.9300 . ?
C94 C95 1.378(11) . ?
C94 H94 0.9300 . ?
C95 C96 1.376(12) . ?
C95 H95 0.9300 . ?
C96 H96 0.9300 . ?
